data_4338662
loop_
_publ_author_name
'Wiedmann, Monika K.'
'Heeg, Mary Jane'
'Winter, Charles H.'

_publ_section_title
;
 Volatility and High Thermal Stability in Tantalum Complexes Containing
 Imido, Amidinate, and Halide or Dialkylamide Ligands
;
_journal_coden_ASTM INOCAJ
_journal_issue 12
_journal_name_full 'Inorganic chemistry'
_journal_page_first 5382
_journal_page_last 5391
_journal_paper_doi 10.1021/ic900454g
_journal_volume 48
_journal_year 2009
_chemical_formula_sum 'C24 H51 F N5 Ta'
_chemical_formula_weight 609.65
_space_group_IT_number 14
_symmetry_cell_setting monoclinic
_symmetry_space_group_name_Hall '-P 2ybc'
_symmetry_space_group_name_H-M 'P 1 21/c 1'
_atom_sites_solution_hydrogens geom
_atom_sites_solution_primary direct
_atom_sites_solution_secondary difmap
_audit_creation_method SHELXL-97
_cell_angle_alpha 90.00
_cell_angle_beta 94.2780(10)
_cell_angle_gamma 90.00
_cell_formula_units_Z 4
_cell_length_a 17.4098(5)
_cell_length_b 10.1352(3)
_cell_length_c 16.2928(5)
_cell_measurement_reflns_used 9063
_cell_measurement_temperature 100(2)
_cell_measurement_theta_max 28.3
_cell_measurement_theta_min 2.35
_cell_volume 2866.88(15)
_computing_cell_refinement 'Bruker APEX2'
_computing_data_collection 'Bruker APEX2'
_computing_data_reduction 'Bruker APEX2'
_computing_molecular_graphics SHELXTL-Plus
_computing_publication_material SHELXL-97
_computing_structure_refinement 'SHELXL-97 (Sheldrick, 1997)'
_computing_structure_solution 'SHELXS-97 (Sheldrick, 1990)'
_diffrn_ambient_temperature 100(2)
_diffrn_measured_fraction_theta_full 0.999
_diffrn_measured_fraction_theta_max 0.999
_diffrn_measurement_device_type 'Bruker APEX2 kappa'
_diffrn_measurement_method 'phi and omega scans'
_diffrn_radiation_monochromator graphite
_diffrn_radiation_source 'fine-focus sealed tube'
_diffrn_radiation_type MoK\a
_diffrn_radiation_wavelength 0.71073
_diffrn_reflns_av_R_equivalents 0.0334
_diffrn_reflns_av_sigmaI/netI 0.0183
_diffrn_reflns_limit_h_max 23
_diffrn_reflns_limit_h_min -23
_diffrn_reflns_limit_k_max 13
_diffrn_reflns_limit_k_min 0
_diffrn_reflns_limit_l_max 21
_diffrn_reflns_limit_l_min 0
_diffrn_reflns_number 77316
_diffrn_reflns_theta_full 28.30
_diffrn_reflns_theta_max 28.31
_diffrn_reflns_theta_min 2.33
_exptl_absorpt_coefficient_mu 3.859
_exptl_absorpt_correction_T_max 0.6545
_exptl_absorpt_correction_T_min 0.3906
_exptl_absorpt_correction_type multi-scan
_exptl_absorpt_process_details 'SADABS, Sheldrick, 1997'
_exptl_crystal_colour colorless
_exptl_crystal_density_diffrn 1.412
_exptl_crystal_density_method 'not measured'
_exptl_crystal_description fragment
_exptl_crystal_F_000 1248
_exptl_crystal_size_max 0.30
_exptl_crystal_size_mid 0.19
_exptl_crystal_size_min 0.12
_refine_diff_density_max 1.244
_refine_diff_density_min -0.584
_refine_diff_density_rms 0.083
_refine_ls_extinction_method none
_refine_ls_goodness_of_fit_ref 1.073
_refine_ls_hydrogen_treatment mixed
_refine_ls_matrix_type full
_refine_ls_number_parameters 319
_refine_ls_number_reflns 7143
_refine_ls_number_restraints 0
_refine_ls_restrained_S_all 1.073
_refine_ls_R_factor_all 0.0277
_refine_ls_R_factor_gt 0.0237
_refine_ls_shift/su_max 0.010
_refine_ls_shift/su_mean 0.001
_refine_ls_structure_factor_coef Fsqd
_refine_ls_weighting_details 'calc w=1/[\s^2^(Fo^2^)+(0.0204P)^2^+4.7119P] where P=(Fo^2^+2Fc^2^)/3'
_refine_ls_weighting_scheme calc
_refine_ls_wR_factor_gt 0.0540
_refine_ls_wR_factor_ref 0.0554
_reflns_number_gt 6438
_reflns_number_total 7143
_reflns_threshold_expression >2sigma(I)
_cod_data_source_file ic900454g_si_001.cif
_cod_data_source_block qnow
_cod_depositor_comments
;
The following automatic conversions were performed:

'_exptl_absorpt_correction_type' value 'Multi-scan' changed to
'multi-scan' according to
/usr/data/users/saulius/automatic-downloads/retrospective/ACS/lib/dictionaries/cif_core.dic
dictionary named 'cif_core.dic' version 2.4.2 from 2011-04-26.

Automatic conversion script
Id: cif_fix_values 2281 2013-09-26 08:29:07Z andrius 
;
_cod_original_sg_symbol_H-M P21/c
_cod_database_code 4338662

loop_
_symmetry_equiv_pos_as_xyz
'x, y, z'
'-x, y+1/2, -z+1/2'
'-x, -y, -z'
'x, -y-1/2, z-1/2'

loop_
_atom_site_label
_atom_site_type_symbol
_atom_site_fract_x
_atom_site_fract_y
_atom_site_fract_z
_atom_site_U_iso_or_equiv
_atom_site_adp_type
_atom_site_occupancy
_atom_site_symmetry_multiplicity
_atom_site_calc_flag
_atom_site_refinement_flags
_atom_site_disorder_assembly
_atom_site_disorder_group
Ta1 Ta 0.75338(4) 0.87451(7) 0.12314(2) 0.01474(8) Uani 0.816(3) 1 d P A 1
N4 N 0.66562(15) 1.0031(3) 0.15445(15) 0.0216(6) Uani 0.816(3) 1 d P A 1
C15 C 0.60631(17) 0.9141(3) 0.14175(18) 0.0217(6) Uani 0.816(3) 1 d P A 1
C20 C 0.5372(2) 0.9131(4) 0.1926(2) 0.0369(9) Uani 0.816(3) 1 d P A 1
H20A H 0.4949 0.9619 0.1636 0.044 Uiso 0.816(3) 1 calc PR A 1
H20B H 0.5509 0.9550 0.2460 0.044 Uiso 0.816(3) 1 calc PR A 1
H20C H 0.5212 0.8218 0.2014 0.044 Uiso 0.816(3) 1 calc PR A 1
Ta1' Ta 0.73321(18) 0.8414(3) 0.11584(8) 0.0148(3) Uani 0.184(3) 1 d P A 2
N4' N 0.7165(7) 1.0222(11) 0.1752(7) 0.022(3) Uiso 0.184(3) 1 d P A 2
C15' C 0.7915(8) 1.0578(13) 0.1937(8) 0.021(3) Uiso 0.184(3) 1 d P A 2
C20' C 0.8153(13) 1.165(2) 0.2529(14) 0.058(5) Uiso 0.184(3) 1 d P A 2
H20D H 0.7694 1.2031 0.2737 0.080 Uiso 0.18 1 d P A 2
H20E H 0.8436 1.2330 0.2244 0.080 Uiso 0.18 1 d P A 2
H20F H 0.8486 1.1273 0.2975 0.080 Uiso 0.18 1 d P A 2
F1 F 0.74251(11) 0.75407(15) 0.21437(9) 0.0346(4) Uani 1 1 d . . .
N1 N 0.83974(12) 0.9615(2) 0.15768(14) 0.0275(5) Uani 1 1 d . . .
C1 C 0.91624(17) 1.0110(3) 0.1817(2) 0.0391(7) Uani 1 1 d . A .
C2 C 0.9370(2) 1.1240(4) 0.1274(2) 0.0564(10) Uani 1 1 d . . .
H2A H 0.9354 1.0941 0.0701 0.068 Uiso 1 1 calc R A .
H2B H 0.9890 1.1552 0.1447 0.068 Uiso 1 1 calc R . .
H2C H 0.9001 1.1961 0.1322 0.068 Uiso 1 1 calc R . .
C3 C 0.9156(3) 1.0660(5) 0.2720(2) 0.0741(14) Uani 1 1 d . . .
H3A H 0.8754 1.1332 0.2741 0.089 Uiso 1 1 calc R A .
H3B H 0.9658 1.1053 0.2885 0.089 Uiso 1 1 calc R . .
H3C H 0.9053 0.9936 0.3095 0.089 Uiso 1 1 calc R . .
C4 C 0.9733(2) 0.9051(5) 0.1845(4) 0.098(2) Uani 1 1 d . . .
H4A H 0.9585 0.8361 0.2223 0.118 Uiso 1 1 calc R A .
H4B H 1.0239 0.9405 0.2036 0.118 Uiso 1 1 calc R . .
H4C H 0.9758 0.8677 0.1293 0.118 Uiso 1 1 calc R . .
N2 N 0.76225(12) 0.8935(2) -0.00867(12) 0.0206(4) Uani 1 1 d . . .
N3 N 0.79833(12) 0.7076(2) 0.05148(12) 0.0214(4) Uani 1 1 d . . .
C5 C 0.79296(14) 0.7749(3) -0.01923(15) 0.0225(5) Uani 1 1 d . A .
C6 C 0.74651(15) 0.9975(3) -0.07130(15) 0.0263(5) Uani 1 1 d . A .
C7 C 0.7240(2) 1.1183(3) -0.02470(19) 0.0445(8) Uani 1 1 d . . .
H7A H 0.6771 1.0998 0.0030 0.053 Uiso 1 1 calc R A .
H7B H 0.7145 1.1918 -0.0632 0.053 Uiso 1 1 calc R . .
H7C H 0.7657 1.1417 0.0164 0.053 Uiso 1 1 calc R . .
C8 C 0.68004(17) 0.9599(3) -0.13360(18) 0.0355(6) Uani 1 1 d . . .
H8A H 0.6948 0.8830 -0.1654 0.043 Uiso 1 1 calc R A .
H8B H 0.6682 1.0341 -0.1709 0.043 Uiso 1 1 calc R . .
H8C H 0.6345 0.9383 -0.1044 0.043 Uiso 1 1 calc R . .
C9 C 0.81885(19) 1.0321(4) -0.1159(2) 0.0458(8) Uani 1 1 d . . .
H9A H 0.8629 1.0429 -0.0753 0.055 Uiso 1 1 calc R A .
H9B H 0.8101 1.1145 -0.1466 0.055 Uiso 1 1 calc R . .
H9C H 0.8296 0.9609 -0.1540 0.055 Uiso 1 1 calc R . .
C10 C 0.81752(19) 0.7245(3) -0.09999(17) 0.0373(7) Uani 1 1 d . . .
H10A H 0.8699 0.7552 -0.1077 0.045 Uiso 1 1 calc R A .
H10B H 0.7822 0.7577 -0.1449 0.045 Uiso 1 1 calc R . .
H10C H 0.8165 0.6279 -0.1000 0.045 Uiso 1 1 calc R . .
C11 C 0.83580(17) 0.5771(3) 0.06493(18) 0.0311(6) Uani 1 1 d . A .
C12 C 0.91847(19) 0.5761(4) 0.0383(2) 0.0465(8) Uani 1 1 d . . .
H12A H 0.9173 0.5788 -0.0219 0.056 Uiso 1 1 calc R A .
H12B H 0.9446 0.4955 0.0584 0.056 Uiso 1 1 calc R . .
H12C H 0.9463 0.6533 0.0613 0.056 Uiso 1 1 calc R . .
C13 C 0.7884(2) 0.4645(3) 0.0243(2) 0.0470(8) Uani 1 1 d . . .
H13A H 0.7366 0.4650 0.0440 0.056 Uiso 1 1 calc R A .
H13B H 0.8135 0.3801 0.0384 0.056 Uiso 1 1 calc R . .
H13C H 0.7848 0.4762 -0.0356 0.056 Uiso 1 1 calc R . .
C14 C 0.84117(19) 0.5505(3) 0.15792(19) 0.0385(7) Uani 1 1 d . . .
H14A H 0.8708 0.6211 0.1866 0.046 Uiso 1 1 calc R A .
H14B H 0.8669 0.4658 0.1693 0.046 Uiso 1 1 calc R . .
H14C H 0.7892 0.5477 0.1773 0.046 Uiso 1 1 calc R . .
N5 N 0.62320(14) 0.8207(3) 0.08724(14) 0.0360(6) Uani 1 1 d . . .
C16 C 0.66062(19) 1.1178(3) 0.20803(17) 0.0358(7) Uani 1 1 d . . .
C17 C 0.6783(3) 1.0836(4) 0.2985(2) 0.0640(12) Uani 1 1 d . A .
H17A H 0.6404 1.0196 0.3155 0.077 Uiso 1 1 calc R . .
H17B H 0.6758 1.1638 0.3318 0.077 Uiso 1 1 calc R . .
H17C H 0.7301 1.0455 0.3063 0.077 Uiso 1 1 calc R . .
C18 C 0.7234(2) 1.2188(4) 0.1807(2) 0.0532(9) Uani 1 1 d . A .
H18A H 0.7733 1.1742 0.1804 0.064 Uiso 1 1 calc R . .
H18B H 0.7276 1.2928 0.2195 0.064 Uiso 1 1 calc R . .
H18C H 0.7080 1.2519 0.1254 0.064 Uiso 1 1 calc R . .
C19 C 0.5876(3) 1.1980(4) 0.1954(3) 0.0640(11) Uani 1 1 d . A .
H19A H 0.5708 1.2005 0.1367 0.077 Uiso 1 1 calc R . .
H19B H 0.5973 1.2880 0.2155 0.077 Uiso 1 1 calc R . .
H19C H 0.5472 1.1574 0.2259 0.077 Uiso 1 1 calc R . .
C21 C 0.57337(15) 0.7060(3) 0.06350(17) 0.0294(6) Uani 1 1 d . A .
C22 C 0.58279(19) 0.5957(3) 0.1277(2) 0.0400(7) Uani 1 1 d . . .
H22A H 0.6371 0.5698 0.1352 0.048 Uiso 1 1 calc R A .
H22B H 0.5517 0.5194 0.1089 0.048 Uiso 1 1 calc R . .
H22C H 0.5656 0.6273 0.1802 0.048 Uiso 1 1 calc R . .
C23 C 0.6001(2) 0.6574(3) -0.0184(2) 0.0412(7) Uani 1 1 d . . .
H23A H 0.5920 0.7270 -0.0599 0.049 Uiso 1 1 calc R A .
H23B H 0.5704 0.5790 -0.0363 0.049 Uiso 1 1 calc R . .
H23C H 0.6549 0.6350 -0.0116 0.049 Uiso 1 1 calc R . .
C24 C 0.48841(18) 0.7457(4) 0.0473(2) 0.0489(9) Uani 1 1 d . . .
H24A H 0.4657 0.7596 0.0998 0.059 Uiso 1 1 calc R A .
H24B H 0.4604 0.6754 0.0165 0.059 Uiso 1 1 calc R . .
H24C H 0.4850 0.8275 0.0151 0.059 Uiso 1 1 calc R . .

loop_
_atom_site_aniso_label
_atom_site_aniso_U_11
_atom_site_aniso_U_22
_atom_site_aniso_U_33
_atom_site_aniso_U_23
_atom_site_aniso_U_13
_atom_site_aniso_U_12
Ta1 0.01436(15) 0.01727(14) 0.01256(7) -0.00009(7) 0.00069(8) -0.00119(11)
N4 0.0257(14) 0.0215(12) 0.0181(12) -0.0028(10) 0.0048(10) -0.0014(10)
C15 0.0178(14) 0.0252(15) 0.0223(14) 0.0009(12) 0.0042(11) 0.0003(11)
C20 0.0286(18) 0.042(2) 0.042(2) -0.0055(17) 0.0180(16) -0.0021(15)
Ta1' 0.0132(6) 0.0172(6) 0.0137(3) -0.0030(3) -0.0002(3) -0.0022(5)
F1 0.0567(11) 0.0270(8) 0.0196(7) 0.0032(6) 0.0002(7) -0.0034(7)
N1 0.0206(11) 0.0368(13) 0.0246(11) -0.0034(9) -0.0016(9) -0.0046(9)
C1 0.0261(14) 0.0396(17) 0.0494(18) 0.0102(14) -0.0117(13) -0.0148(12)
C2 0.052(2) 0.063(2) 0.054(2) 0.0130(18) 0.0017(17) -0.0242(19)
C3 0.063(3) 0.113(4) 0.045(2) -0.004(2) -0.0088(19) -0.048(3)
C4 0.031(2) 0.066(3) 0.192(7) 0.003(4) -0.028(3) -0.004(2)
N2 0.0202(10) 0.0257(11) 0.0160(9) 0.0032(8) 0.0020(8) 0.0027(8)
N3 0.0217(10) 0.0232(10) 0.0186(10) -0.0012(8) -0.0026(8) 0.0052(8)
C5 0.0170(11) 0.0323(13) 0.0181(11) -0.0032(10) 0.0004(9) 0.0012(10)
C6 0.0313(14) 0.0298(13) 0.0177(11) 0.0074(10) 0.0013(10) 0.0014(11)
C7 0.077(2) 0.0285(15) 0.0280(15) 0.0095(12) 0.0001(15) 0.0122(15)
C8 0.0331(15) 0.0424(17) 0.0297(14) 0.0088(12) -0.0060(12) 0.0062(13)
C9 0.0432(18) 0.059(2) 0.0349(16) 0.0212(15) 0.0027(14) -0.0105(16)
C10 0.0452(18) 0.0454(17) 0.0215(13) -0.0038(12) 0.0037(12) 0.0158(14)
C11 0.0325(15) 0.0271(13) 0.0328(14) 0.0000(11) -0.0039(12) 0.0117(11)
C12 0.0365(17) 0.061(2) 0.0419(18) 0.0043(16) 0.0036(14) 0.0242(16)
C13 0.061(2) 0.0277(15) 0.051(2) -0.0074(14) -0.0043(17) 0.0092(15)
C14 0.0445(18) 0.0339(16) 0.0365(16) 0.0083(13) -0.0011(13) 0.0143(13)
N5 0.0318(13) 0.0533(16) 0.0232(11) -0.0053(11) 0.0041(10) -0.0227(12)
C16 0.0439(17) 0.0398(16) 0.0242(13) -0.0099(12) 0.0063(12) 0.0130(14)
C17 0.118(4) 0.045(2) 0.0281(17) -0.0109(15) -0.003(2) 0.015(2)
C18 0.068(3) 0.0350(17) 0.057(2) -0.0123(16) 0.0096(19) -0.0063(17)
C19 0.076(3) 0.048(2) 0.069(3) -0.009(2) 0.016(2) 0.020(2)
C21 0.0230(13) 0.0324(14) 0.0324(14) -0.0037(11) 0.0002(11) -0.0096(11)
C22 0.0397(17) 0.0393(17) 0.0410(17) 0.0009(14) 0.0033(14) -0.0043(13)
C23 0.0488(19) 0.0394(17) 0.0352(16) -0.0096(13) 0.0023(14) -0.0055(14)
C24 0.0288(17) 0.054(2) 0.064(2) 0.0047(17) 0.0035(16) -0.0044(14)

loop_
_atom_type_symbol
_atom_type_description
_atom_type_scat_dispersion_real
_atom_type_scat_dispersion_imag
_atom_type_scat_source
C C 0.0033 0.0016 'International Tables Vol C Tables 4.2.6.8 and 6.1.1.4'
H H 0.0000 0.0000 'International Tables Vol C Tables 4.2.6.8 and 6.1.1.4'
N N 0.0061 0.0033 'International Tables Vol C Tables 4.2.6.8 and 6.1.1.4'
F F 0.0171 0.0103 'International Tables Vol C Tables 4.2.6.8 and 6.1.1.4'
Ta Ta -0.7052 6.5227 'International Tables Vol C Tables 4.2.6.8 and 6.1.1.4'

loop_
_geom_angle_atom_site_label_1
_geom_angle_atom_site_label_2
_geom_angle_atom_site_label_3
_geom_angle
N1 Ta1 F1 101.27(9)
N1 Ta1 N4 103.08(11)
F1 Ta1 N4 95.17(9)
N1 Ta1 N2 98.44(9)
F1 Ta1 N2 146.04(8)
N4 Ta1 N2 106.96(9)
N1 Ta1 N3 102.59(9)
F1 Ta1 N3 88.96(8)
N4 Ta1 N3 152.63(11)
N2 Ta1 N3 59.74(8)
N1 Ta1 N5 162.94(11)
F1 Ta1 N5 84.15(9)
N4 Ta1 N5 60.09(10)
N2 Ta1 N5 85.02(8)
N3 Ta1 N5 93.61(9)
N1 Ta1 C15 133.46(10)
F1 Ta1 C15 81.76(9)
N4 Ta1 C15 31.31(10)
N2 Ta1 C15 104.00(9)
N3 Ta1 C15 123.94(10)
N5 Ta1 C15 30.66(9)
N1 Ta1 C5 101.16(9)
F1 Ta1 C5 118.27(8)
N4 Ta1 C5 133.32(9)
N2 Ta1 C5 29.76(8)
N3 Ta1 C5 30.01(8)
N5 Ta1 C5 90.15(8)
C15 Ta1 C5 118.34(9)
C15 N4 C16 122.3(3)
C15 N4 Ta1 96.18(18)
C16 N4 Ta1 135.7(2)
N5 C15 N4 111.2(2)
N5 C15 C20 125.4(3)
N4 C15 C20 122.8(3)
N5 C15 Ta1 63.52(15)
N4 C15 Ta1 52.51(14)
C20 C15 Ta1 152.0(2)
F1 Ta1' N5 100.30(17)
F1 Ta1' N3 96.30(10)
N5 Ta1' N3 111.64(19)
F1 Ta1' N4' 91.4(3)
N5 Ta1' N4' 92.1(4)
N3 Ta1' N4' 153.1(4)
F1 Ta1' N2 156.50(10)
N5 Ta1' N2 95.45(12)
N3 Ta1' N2 61.47(8)
N4' Ta1' N2 105.4(3)
F1 Ta1' N1 88.80(14)
N5 Ta1' N1 153.18(15)
N3 Ta1' N1 92.10(13)
N4' Ta1' N1 62.3(4)
N2 Ta1' N1 84.82(14)
F1 Ta1' C5 127.15(10)
N5 Ta1' C5 102.62(14)
N3 Ta1' C5 30.87(8)
N4' Ta1' C5 134.0(4)
N2 Ta1' C5 30.89(8)
N1 Ta1' C5 91.35(12)
F1 Ta1' C15' 88.6(3)
N5 Ta1' C15' 122.0(3)
N3 Ta1' C15' 124.3(3)
N4' Ta1' C15' 30.0(4)
N2 Ta1' C15' 97.8(3)
N1 Ta1' C15' 32.3(3)
C5 Ta1' C15' 116.8(3)
C15' N4' C16 112.7(10)
C15' N4' Ta1' 99.7(8)
C16 N4' Ta1' 147.5(8)
N4' C15' N1 107.9(10)
N4' C15' C20' 123.3(14)
N1 C15' C20' 128.0(13)
N4' C15' Ta1' 50.3(6)
N1 C15' Ta1' 57.8(5)
C20' C15' Ta1' 167.0(12)
Ta1' F1 Ta1 14.63(10)
C15' N1 C1 101.9(6)
C15' N1 Ta1 87.7(5)
C1 N1 Ta1 170.1(2)
C15' N1 Ta1' 89.9(5)
C1 N1 Ta1' 167.5(2)
Ta1 N1 Ta1' 2.89(4)
N1 C1 C4 111.3(3)
N1 C1 C2 111.1(3)
C4 C1 C2 112.6(4)
N1 C1 C3 107.8(3)
C4 C1 C3 106.5(4)
C2 C1 C3 107.3(3)
C5 N2 C6 127.6(2)
C5 N2 Ta1 96.14(15)
C6 N2 Ta1 136.20(16)
C5 N2 Ta1' 91.45(15)
C6 N2 Ta1' 140.06(16)
Ta1 N2 Ta1' 12.98(8)
C5 N3 C11 125.7(2)
C5 N3 Ta1' 95.45(16)
C11 N3 Ta1' 138.64(17)
C5 N3 Ta1 93.40(15)
C11 N3 Ta1 140.03(16)
Ta1' N3 Ta1 12.62(9)
N2 C5 N3 110.6(2)
N2 C5 C10 124.3(2)
N3 C5 C10 125.1(2)
N2 C5 Ta1' 57.66(13)
N3 C5 Ta1' 53.68(12)
C10 C5 Ta1' 171.8(2)
N2 C5 Ta1 54.10(12)
N3 C5 Ta1 56.59(12)
C10 C5 Ta1 177.3(2)
Ta1' C5 Ta1 10.64(7)
N2 C6 C7 105.9(2)
N2 C6 C8 111.8(2)
C7 C6 C8 108.9(3)
N2 C6 C9 111.8(2)
C7 C6 C9 107.7(3)
C8 C6 C9 110.4(2)
N3 C11 C13 112.6(2)
N3 C11 C14 107.2(2)
C13 C11 C14 106.7(3)
N3 C11 C12 112.1(3)
C13 C11 C12 111.1(3)
C14 C11 C12 106.8(2)
C15 N5 C21 124.8(2)
C15 N5 Ta1' 91.47(18)
C21 N5 Ta1' 133.8(2)
C15 N5 Ta1 85.82(17)
C21 N5 Ta1 140.9(2)
Ta1' N5 Ta1 7.20(7)
N4 C16 N4' 37.2(5)
N4 C16 C19 115.7(3)
N4' C16 C19 149.4(5)
N4 C16 C17 112.4(3)
N4' C16 C17 96.3(5)
C19 C16 C17 111.2(3)
N4 C16 C18 105.9(2)
N4' C16 C18 80.7(5)
C19 C16 C18 101.8(3)
C17 C16 C18 108.9(3)
N5 C21 C23 105.7(2)
N5 C21 C24 112.1(3)
C23 C21 C24 106.6(3)
N5 C21 C22 111.3(2)
C23 C21 C22 109.7(3)
C24 C21 C22 111.2(2)

loop_
_geom_bond_atom_site_label_1
_geom_bond_atom_site_label_2
_geom_bond_distance
Ta1 N1 1.797(2)
Ta1 F1 1.9434(16)
Ta1 N4 2.100(3)
Ta1 N2 2.1731(19)
Ta1 N3 2.230(2)
Ta1 N5 2.362(3)
Ta1 C15 2.631(3)
Ta1 C5 2.667(2)
N4 C15 1.375(4)
N4 C16 1.460(4)
C15 N5 1.345(4)
C15 C20 1.511(4)
Ta1' F1 1.8299(19)
Ta1' N5 1.948(4)
Ta1' N3 2.098(2)
Ta1' N4' 2.102(12)
Ta1' N2 2.191(2)
Ta1' N1 2.279(5)
Ta1' C5 2.593(3)
Ta1' C15' 2.694(14)
N4' C15' 1.367(18)
N4' C16 1.499(12)
C15' N1 1.441(13)
C15' C20' 1.49(3)
N1 C1 1.450(3)
C1 C4 1.461(5)
C1 C2 1.507(4)
C1 C3 1.573(5)
N2 C5 1.331(3)
N2 C6 1.479(3)
N3 C5 1.336(3)
N3 C11 1.484(3)
C5 C10 1.503(3)
C6 C7 1.508(4)
C6 C8 1.530(4)
C6 C9 1.540(4)
C11 C13 1.530(4)
C11 C14 1.535(4)
C11 C12 1.534(4)
N5 C21 1.485(3)
C16 C19 1.510(5)
C16 C17 1.522(4)
C16 C18 1.585(5)
C21 C23 1.527(4)
C21 C24 1.537(4)
C21 C22 1.532(4)
